data_2000076
loop_
_publ_author_name
'Averbuch-Pouchot, M. T.'
'Durif, A.'

_publ_section_title
;
 Crystal structure of hexakis(ethanolammonium) decavanadate dihydrate,
 (C~2~H~8~NO)~6~(V~10~O~28~)(H~2~O)~2~
;
_journal_issue 2
_journal_name_full 'Zeitschrift f\"ur Kristallographie - Crystalline Materials'
_journal_page_first 156
_journal_page_last 157
_journal_paper_doi 10.1524/zkri.1995.210.2.156
_journal_volume 210
_journal_year 1995
_chemical_formula_sum 'C12 H52 N6 O36 V10'
_space_group_IT_number 2
_symmetry_cell_setting triclinic
_symmetry_Int_Tables_number 2
_symmetry_space_group_name_Hall '-P 1'
_symmetry_space_group_name_H-M 'P -1'
_cell_angle_alpha 110.04(5)
_cell_angle_beta 111.49(5)
_cell_angle_gamma 67.88(5)
_cell_formula_units_Z 1
_cell_length_a 11.812(6)
_cell_length_b 10.670(5)
_cell_length_c 9.986(4)
_cell_volume 1053.843
_diffrn_ambient_temperature ?
_exptl_crystal_colour 'dark orange'
_refine_ls_R_factor_gt 0.034
_refine_ls_wR_factor_gt 0.034
_cod_database_code 2000076

loop_
_symmetry_equiv_pos_site_id
_symmetry_equiv_pos_as_xyz
1 x,y,z
2 -x,-y,-z

loop_
_atom_site_label
_atom_site_type_symbol
_atom_site_fract_x
_atom_site_fract_y
_atom_site_fract_z
V1 V 0.26301(3) 0.04767(3) -0.02482(4)
V2 V 0.00302(3) -0.00952(3) -0.16686(3)
V3 V 0.03539(3) 0.25879(3) 0.09886(4)
V4 V 0.22478(3) -0.20134(3) 0.03095(3)
V5 V 0.25565(3) 0.06378(4) 0.28686(4)
O1 O 0.1213(1) 0.0069(1) -0.2097(2)
O2 O 0.1138(1) 0.0227(1) 0.0579(1)
O3 O 0.1546(1) 0.2275(1) 0.0032(2)
O4 O 0.3579(2) 0.0607(2) -0.0974(2)
O5 O 0.3107(1) -0.1490(2) -0.0432(2)
O6 O 0.3463(1) 0.0709(2) 0.1750(2)
O7 O -0.0757(1) 0.1858(1) -0.0984(1)
O8 O 0.0819(1) -0.2029(1) -0.1530(1)
O9 O -0.1096(1) -0.0401(2) -0.3276(2)
O10 O -0.0309(2) 0.4248(2) 0.1197(2)
O11 O 0.1501(1) 0.2445(1) 0.2758(2)
O12 O 0.2913(2) -0.3672(2) 0.0145(2)
O13 O 0.3482(2) 0.0898(2) 0.4529(2)
O14 O 0.3043(1) -0.1325(1) 0.2280(2)
O15 O 0.6487(2) 0.5874(2) 0.3965(2)
O16 O 0.3268(2) 0.7259(2) 0.4230(2)
O17 O 0.1310(2) 0.6322(2) 0.5797(2)
O18 O 0.2561(2) 0.4480(2) 0.1310(2)
N1 N 0.5620(2) 0.8048(2) 0.2387(2)
N2 N 0.5656(2) 0.6939(2) 0.6609(3)
N3 N 0.0791(2) 0.6740(2) 0.2861(2)
C1 C 0.6073(2) 0.6531(3) 0.1698(3)
C2 C 0.5827(3) 0.5666(3) 0.2425(3)
C3 C 0.4362(3) 0.7300(3) 0.6756(3)
C4 C 0.3394(3) 0.8147(3) 0.5688(3)
C5 C -0.0132(3) 0.7360(3) 0.3753(3)
C6 C 0.0104(3) 0.6422(3) 0.4725(3)
H1 H 0.722(4) 0.512(4) 0.397(5)
H2 H 0.312(4) 0.767(4) 0.363(5)
H3 H 0.124(4) 0.687(5) 0.642(5)
H4 H 0.215(4) 0.377(4) 0.073(5)
H5 H 0.250(4) 0.495(4) 0.077(5)
H6 H 0.486(4) 0.832(4) 0.247(4)
H7 H 0.577(4) 0.860(4) 0.210(4)
H8 H 0.601(4) 0.825(4) 0.345(5)
H9 H 0.571(4) 0.662(4) 0.569(5)
H10 H 0.610(4) 0.653(4) 0.710(5)
H11 H 0.580(4) 0.792(5) 0.709(5)
H12 H 0.084(4) 0.710(5) 0.247(5)
H13 H 0.066(4) 0.578(4) 0.222(5)
H14 H 0.175(4) 0.643(5) 0.330(5)
H15 H 0.573(4) 0.634(4) 0.072(4)
H16 H 0.692(4) 0.633(4) 0.195(4)
H17 H 0.608(4) 0.472(4) 0.188(4)
H18 H 0.493(4) 0.624(4) 0.246(5)
H19 H 0.426(4) 0.685(5) 0.696(5)
H20 H 0.437(4) 0.792(4) 0.766(5)
H21 H 0.248(4) 0.841(4) 0.580(5)
H22 H 0.365(4) 0.894(4) 0.570(5)
H23 H -0.002(4) 0.831(4) 0.429(4)
H24 H -0.090(4) 0.763(5) 0.342(5)
H25 H 0.022(4) 0.540(4) 0.401(5)
H26 H -0.059(4) 0.669(4) 0.504(4)
O2A O -0.1138(1) -0.0227(1) -0.0579(1)
V2A V -0.00302(3) 0.00952(3) 0.16686(3)
O8A O -0.0819(1) 0.2029(1) 0.1530(1)
O7A O 0.0757(1) -0.1858(1) 0.0984(1)
O9A O 0.1096(1) 0.0401(2) 0.3276(2)
V4A V -0.22478(3) 0.20134(3) -0.03095(3)
V3A V -0.03539(3) -0.25879(3) -0.09886(4)
V5A V -0.25565(3) -0.06378(4) -0.28686(4)
V1A V -0.26301(3) -0.04767(3) 0.02482(4)
O1A O -0.1213(1) -0.0069(1) 0.2097(2)
O5A O -0.3107(1) 0.1490(2) 0.0432(2)
O12A O -0.2913(2) 0.3672(2) -0.0145(2)
O14A O -0.3043(1) 0.1325(1) -0.2280(2)
O3A O -0.1546(1) -0.2275(1) -0.0032(2)
O10A O 0.0309(2) -0.4248(2) -0.1197(2)
O11A O -0.1501(1) -0.2445(1) -0.2758(2)
O6A O -0.3463(1) -0.0709(2) -0.1750(2)
O13A O -0.3482(2) -0.0898(2) -0.4529(2)
O4A O -0.3579(2) -0.0607(2) 0.0974(2)

loop_
_atom_type_symbol
_atom_type_radius_bond
C 0.68
H 0.23
N 0.68
O 0.68
V 1.32
